data_7214711
loop_
_publ_author_name
'Ling, Irene'
'Iyer, K. Swaminathan'
'Bond, Charles S.'
'Sobolev, Alexandre N.'
'Alias, Yatimah'
'Raston, Colin L.'

_publ_section_title
;
 Sodium ion association via bridging water molecules for different charged
 p-phosphonated calix[4]arene bilayers
;
_journal_issue 24
_journal_name_full CrystEngComm
_journal_page_first 8541
_journal_paper_doi 10.1039/c2ce26207j
_journal_volume 14
_journal_year 2012
_chemical_formula_moiety 'C28 H23 O16 P4, C3 H49 N Na5 O22, 17(H2 O)'
_chemical_formula_sum 'C31 H106 N Na5 O55 P4'
_chemical_formula_weight 1612.00
_chemical_name_systematic
;
?
;
_space_group_IT_number 31
_symmetry_cell_setting orthorhombic
_symmetry_Int_Tables_number 31
_symmetry_space_group_name_Hall 'P 2ac -2'
_symmetry_space_group_name_H-M 'P m n 21'
_atom_sites_solution_hydrogens geom
_atom_sites_solution_primary direct
_atom_sites_solution_secondary difmap
_audit_creation_method SHELXL-97
_cell_angle_alpha 90.0
_cell_angle_beta 90.0
_cell_angle_gamma 90.0
_cell_formula_units_Z 2
_cell_length_a 16.2938(4)
_cell_length_b 16.3581(3)
_cell_length_c 16.3290(4)
_cell_measurement_reflns_used 30360
_cell_measurement_temperature 100(2)
_cell_measurement_theta_max 29.1
_cell_measurement_theta_min 3.73
_cell_volume 4352.26(17)
_computing_cell_refinement
;
CrysAlisPro, Oxford Diffraction Ltd.,
Version 1.171.33.41 (release 06-05-2009 CrysAlis171 .NET)
(compiled May 6 2009,17:20:42)
;
_computing_data_collection
;
CrysAlisPro, Oxford Diffraction Ltd.,
Version 1.171.33.41 (release 06-05-2009 CrysAlis171 .NET)
(compiled May 6 2009,17:20:42)
;
_computing_data_reduction
;
CrysAlisPro, Oxford Diffraction Ltd.,
Version 1.171.33.41 (release 06-05-2009 CrysAlis171 .NET)
(compiled May 6 2009,17:20:42)
;
_computing_molecular_graphics 'X-Seed 2.0 (Barbour, 2001)'
_computing_publication_material 'SHELXL-97 (Sheldrick, 2008)'
_computing_structure_refinement 'SHELXL-97 (Sheldrick, 2008)'
_computing_structure_solution 'SHELXS-97 (Sheldrick, 2008)'
_diffrn_ambient_temperature 100(2)
_diffrn_detector_area_resol_mean 10.4738
_diffrn_measured_fraction_theta_full 0.995
_diffrn_measured_fraction_theta_max 0.965
_diffrn_measurement_device_type 'Oxford Diffraction Gemini-R Ultra, Ruby CCD'
_diffrn_measurement_method '\w scans'
_diffrn_radiation_monochromator graphite
_diffrn_radiation_source 'Enhance (Mo) X-ray Source'
_diffrn_radiation_type MoK\a
_diffrn_radiation_wavelength 0.71073
_diffrn_reflns_av_R_equivalents 0.0611
_diffrn_reflns_av_sigmaI/netI 0.0539
_diffrn_reflns_limit_h_max 21
_diffrn_reflns_limit_h_min -21
_diffrn_reflns_limit_k_max 21
_diffrn_reflns_limit_k_min -22
_diffrn_reflns_limit_l_max 20
_diffrn_reflns_limit_l_min -22
_diffrn_reflns_number 62012
_diffrn_reflns_theta_full 28.00
_diffrn_reflns_theta_max 29.21
_diffrn_reflns_theta_min 3.74
_exptl_absorpt_coefficient_mu 0.204
_exptl_absorpt_correction_T_max 1.0000
_exptl_absorpt_correction_T_min 0.9353
_exptl_absorpt_correction_type multi-scan
_exptl_absorpt_process_details
;
CrysAlisPro, Oxford Diffraction Ltd.,
Version 1.171.33.41 (release 06-05-2009 CrysAlis171 .NET)
(compiled May 6 2009,17:20:42)
Empirical absorption correction using spherical harmonics,
implemented in SCALE3 ABSPACK scaling algorithm.
;
_exptl_crystal_colour colorless
_exptl_crystal_density_diffrn 1.230
_exptl_crystal_density_method 'not measured'
_exptl_crystal_description plate
_exptl_crystal_F_000 1708
_exptl_crystal_size_max 0.66
_exptl_crystal_size_mid 0.40
_exptl_crystal_size_min 0.10
_refine_diff_density_max 0.999
_refine_diff_density_min -0.521
_refine_diff_density_rms 0.144
_refine_ls_abs_structure_details 'Flack H D (1983), Acta Cryst. A39, 876-881'
_refine_ls_abs_structure_Flack 0.52(17)
_refine_ls_extinction_method none
_refine_ls_goodness_of_fit_ref 1.005
_refine_ls_hydrogen_treatment constr
_refine_ls_matrix_type full
_refine_ls_number_parameters 465
_refine_ls_number_reflns 11226
_refine_ls_number_restraints 1
_refine_ls_restrained_S_all 1.005
_refine_ls_R_factor_all 0.0875
_refine_ls_R_factor_gt 0.0749
_refine_ls_shift/su_max 0.006
_refine_ls_shift/su_mean 0.000
_refine_ls_structure_factor_coef Fsqd
_refine_ls_weighting_details 'calc w=1/[\s^2^(Fo^2^)+(0.1570P)^2^+0.0000P] where P=(Fo^2^+2Fc^2^)/3'
_refine_ls_weighting_scheme calc
_refine_ls_wR_factor_gt 0.2006
_refine_ls_wR_factor_ref 0.2066
_reflns_number_gt 9008
_reflns_number_total 11226
_reflns_threshold_expression >2sigma(I)
_cod_data_source_file c2ce26207j.txt
_cod_data_source_block cmpnd01
_cod_database_code 7214711

loop_
_symmetry_equiv_pos_as_xyz
'x, y, z'
'-x+1/2, -y, z+1/2'
'x+1/2, -y, z+1/2'
'-x, y, z'

loop_
_atom_site_label
_atom_site_type_symbol
_atom_site_fract_x
_atom_site_fract_y
_atom_site_fract_z
_atom_site_U_iso_or_equiv
_atom_site_adp_type
_atom_site_occupancy
_atom_site_symmetry_multiplicity
_atom_site_calc_flag
_atom_site_refinement_flags
_atom_site_disorder_assembly
_atom_site_disorder_group
O1 O 0.0912(3) 0.0229(2) 0.1871(3) 0.0305(8) Uani 1 1 d . . .
H1 H 0.0869 0.0256 0.2389 0.046 Uiso 1 1 calc R . .
C11 C 0.1146(3) 0.0986(3) 0.1567(4) 0.0247(10) Uani 1 1 d . . .
C12 C 0.1771(3) 0.1414(3) 0.1980(3) 0.0237(10) Uani 1 1 d . . .
C13 C 0.2006(3) 0.2188(3) 0.1675(3) 0.0227(10) Uani 1 1 d . . .
H13 H 0.2411 0.2499 0.1954 0.027 Uiso 1 1 calc R . .
C14 C 0.1642(3) 0.2499(3) 0.0962(3) 0.0229(9) Uani 1 1 d . . .
C15 C 0.1034(3) 0.2050(3) 0.0587(3) 0.0233(9) Uani 1 1 d . . .
H15 H 0.0793 0.2257 0.0100 0.028 Uiso 1 1 calc R . .
C16 C 0.0754(3) 0.1289(3) 0.0900(3) 0.0211(9) Uani 1 1 d . . .
P1 P 0.19626(8) 0.34736(8) 0.05536(8) 0.0252(2) Uani 1 1 d . . .
O11 O 0.2052(5) 0.4057(3) 0.1251(3) 0.070(2) Uani 1 1 d . . .
H11 H 0.2204 0.4521 0.1070 0.106 Uiso 0.50 1 calc PR . .
O12 O 0.2802(4) 0.3340(4) 0.0139(5) 0.076(2) Uani 1 1 d . . .
H12 H 0.2761 0.3434 -0.0371 0.113 Uiso 0.50 1 calc PR . .
O13 O 0.1358(4) 0.3734(3) -0.0083(4) 0.0621(17) Uani 1 1 d . . .
C1 C 0.2187(3) 0.1085(3) 0.2734(3) 0.0238(9) Uani 1 1 d . . .
H1B H 0.2772 0.1250 0.2723 0.029 Uiso 1 1 calc R . .
H1C H 0.2168 0.0481 0.2719 0.029 Uiso 1 1 calc R . .
O2 O 0.0776(2) 0.0338(2) 0.3463(2) 0.0271(8) Uani 1 1 d . . .
H2 H 0.0366 0.0161 0.3731 0.041 Uiso 0.50 1 calc PR . .
C21 C 0.1114(3) 0.0978(3) 0.3864(3) 0.0237(10) Uani 1 1 d . . .
C22 C 0.0760(3) 0.1239(3) 0.4590(3) 0.0239(10) Uani 1 1 d . . .
C23 C 0.1099(3) 0.1932(3) 0.4977(3) 0.0234(10) Uani 1 1 d . . .
H23 H 0.0868 0.2122 0.5475 0.028 Uiso 1 1 calc R . .
C24 C 0.1776(3) 0.2346(3) 0.4635(3) 0.0228(9) Uani 1 1 d . . .
C25 C 0.2114(3) 0.2050(3) 0.3936(3) 0.0236(10) Uani 1 1 d . . .
H25 H 0.2581 0.2318 0.3713 0.028 Uiso 1 1 calc R . .
C26 C 0.1806(3) 0.1379(3) 0.3541(3) 0.0240(10) Uani 1 1 d . . .
P2 P 0.21747(10) 0.32625(8) 0.51307(9) 0.0274(3) Uani 1 1 d . . .
O21 O 0.2265(3) 0.3912(3) 0.4478(3) 0.0350(9) Uani 1 1 d . . .
H21 H 0.2449 0.4349 0.4693 0.052 Uiso 0.50 1 calc PR . .
O22 O 0.3032(3) 0.3047(3) 0.5478(3) 0.0414(9) Uani 1 1 d . . .
H22 H 0.3386 0.3379 0.5288 0.062 Uiso 0.50 1 calc PR . .
O23 O 0.1579(3) 0.3499(3) 0.5810(3) 0.0388(10) Uani 1 1 d . . .
C2 C 0.0000 0.0851(4) 0.4942(4) 0.0223(14) Uani 1 2 d S . .
H2A H 0.0000 0.0259 0.4818 0.027 Uiso 1 2 calc SR . .
H2B H 0.0000 0.0917 0.5545 0.027 Uiso 1 2 calc SR . .
C3 C 0.0000 0.0886(4) 0.0537(5) 0.0229(13) Uani 1 2 d S . .
H3A H 0.0000 0.0295 0.0665 0.028 Uiso 1 2 calc SR . .
H3B H 0.0000 0.0951 -0.0066 0.028 Uiso 1 2 calc SR . .
Na1 Na 0.0000 0.5724(2) 0.1628(3) 0.0455(9) Uani 1 2 d S . .
Na2 Na 0.15813(17) 0.55882(15) 0.29449(15) 0.0370(5) Uani 1 1 d . . .
Na3 Na 0.36054(15) 0.48928(16) 0.28537(16) 0.0367(5) Uani 1 1 d . . .
O01 O 0.0000 0.4895(4) 0.2795(6) 0.0548(17) Uani 1 2 d S . .
N01 N 0.0000 0.3550(5) 0.3097(5) 0.0370(17) Uani 1 2 d S . .
C01 C 0.0000 0.4162(6) 0.2600(7) 0.051(2) Uani 1 2 d S . .
H01 H 0.0000 0.4040 0.2031 0.061 Uiso 1 2 calc SR . .
C02 C 0.0000 0.2661(5) 0.2832(7) 0.0390(17) Uani 1 2 d S . .
H021 H 0.0000 0.2622 0.2245 0.058 Uiso 1 2 d S . .
H022 H 0.0480 0.2394 0.3044 0.058 Uiso 1 1 d . . .
C03 C 0.0000 0.3710(6) 0.3978(6) 0.044(2) Uani 1 2 d S . .
H031 H 0.0000 0.4293 0.4048 0.066 Uiso 1 2 d S . .
H032 H 0.0491 0.3489 0.4217 0.066 Uiso 1 1 d . . .
O01W O 0.0316(6) 0.6764(6) 0.0739(7) 0.048(2) Uani 0.50 1 d P . .
H01A H 0.0109 0.7208 0.0912 0.072 Uiso 0.50 1 d P . .
H01B H 0.0117 0.6660 0.0269 0.072 Uiso 0.50 1 d P . .
O02W O 0.0000 0.4713(4) 0.0618(5) 0.0419(14) Uani 1 2 d S . .
H02A H 0.0419 0.4461 0.0439 0.050 Uiso 1 1 d . . .
O03W O 0.1452(3) 0.5611(3) 0.1522(3) 0.0393(10) Uani 1 1 d . . .
H03A H 0.1636 0.5100 0.1255 0.047 Uiso 1 1 calc R . .
H03B H 0.1714 0.6093 0.1264 0.047 Uiso 1 1 calc R . .
O04W O 0.0834(4) 0.6830(4) 0.2848(4) 0.0681(18) Uani 1 1 d . . .
H04A H 0.1063 0.7152 0.2510 0.082 Uiso 1 1 d . . .
H04B H 0.0937 0.7055 0.3306 0.082 Uiso 1 1 d . . .
O05W O 0.1478(2) 0.5389(2) 0.4350(2) 0.0291(8) Uani 1 1 d . . .
H05A H 0.1688 0.4930 0.4474 0.035 Uiso 1 1 d . . .
H05B H 0.1727 0.5770 0.4602 0.035 Uiso 1 1 d . . .
O06W O 0.2235(3) 0.4321(2) 0.2843(3) 0.0378(9) Uani 1 1 d . . .
H06A H 0.2138 0.4040 0.2415 0.045 Uiso 1 1 d . . .
H06B H 0.2195 0.4000 0.3251 0.045 Uiso 1 1 d . . .
O07W O 0.2922(3) 0.6156(3) 0.3220(3) 0.0415(10) Uani 1 1 d . . .
H07A H 0.2985 0.6294 0.3718 0.050 Uiso 1 1 d . . .
H07B H 0.3037 0.6556 0.2908 0.050 Uiso 1 1 d . . .
O08W O 0.4132(7) 0.3520(6) 0.2690(8) 0.113(4) Uani 1 1 d . . .
H08A H 0.4652 0.3548 0.2676 0.135 Uiso 1 1 d . . .
H08B H 0.3978 0.3215 0.3083 0.135 Uiso 1 1 d . . .
O09W O 0.3732(3) 0.4696(3) 0.4275(3) 0.0378(10) Uani 1 1 d . . .
H09A H 0.3348 0.4389 0.4448 0.045 Uiso 1 1 d . . .
H09B H 0.3684 0.5174 0.4472 0.045 Uiso 1 1 d . . .
O10W O 0.5000 0.5526(4) 0.2755(4) 0.0361(13) Uani 1 2 d S . .
H10A H 0.5000 0.5873 0.3143 0.043 Uiso 1 2 d S . .
H10B H 0.5000 0.5730 0.2277 0.043 Uiso 1 2 d S . .
O11W O 0.3570(3) 0.4933(3) 0.1426(3) 0.0406(10) Uani 1 1 d . . .
H11A H 0.3168 0.4648 0.1258 0.061 Uiso 1 1 d . . .
H11B H 0.3519 0.5413 0.1233 0.061 Uiso 1 1 d . . .
O12W O 0.1567(8) 0.7851(5) 0.1769(7) 0.116(4) Uani 1 1 d . . .
H12A H 0.1714 0.7585 0.1346 0.174 Uiso 1 1 d . . .
H12B H 0.1119 0.8095 0.1660 0.174 Uiso 1 1 d . . .
O13W O 0.1521(5) 0.2620(4) 0.7176(4) 0.0611(15) Uani 1 1 d . . .
H13A H 0.2012 0.2446 0.7153 0.092 Uiso 1 1 d . . .
H13B H 0.1448 0.2924 0.6760 0.092 Uiso 1 1 d . . .
O14W O 0.3824(6) 0.2436(6) -0.0632(6) 0.088(2) Uani 1 1 d . . .
H14A H 0.3456 0.2718 -0.0396 0.132 Uiso 1 1 d . . .
H14B H 0.4265 0.2515 -0.0365 0.132 Uiso 1 1 d . . .
O15W O 0.4125(6) 0.2840(7) 0.4242(8) 0.111(3) Uani 1 1 d . . .
H15A H 0.3751 0.2868 0.4604 0.167 Uiso 1 1 d . . .
H15B H 0.4434 0.3252 0.4316 0.167 Uiso 1 1 d . . .
O16W O 0.4014(5) 0.2821(7) 0.1203(6) 0.099(3) Uani 1 1 d . . .
H16A H 0.4024 0.3081 0.1653 0.149 Uiso 1 1 d . . .
H16B H 0.3632 0.3023 0.0911 0.149 Uiso 1 1 d . . .
O17W O 0.0000 0.8730(7) 0.1395(13) 0.150(8) Uani 1 2 d S . .
H17A H 0.0422 0.9019 0.1495 0.225 Uiso 1 1 d . . .
O18W O 0.0000 0.5860(3) -0.0367(3) 0.0221(10) Uani 1 2 d S . .
H18A H 0.0420 0.5605 -0.0540 0.033 Uiso 1 1 d . . .
O19W O 0.0000 0.3361(4) -0.0982(4) 0.0381(14) Uani 1 2 d S . .
H19A H 0.0421 0.3477 -0.0698 0.057 Uiso 1 1 d . . .
O20W O 0.0000 0.2249(8) 0.7859(9) 0.090(3) Uani 1 2 d S . .
H20A H 0.0418 0.2390 0.7581 0.136 Uiso 1 1 d . . .
O21W O 0.0000 0.3869(6) 0.6162(5) 0.059(2) Uani 1 2 d S . .
H21A H 0.0417 0.3627 0.5966 0.089 Uiso 1 1 d . . .
O22W O 0.5000 0.2731(3) 0.0164(4) 0.0275(10) Uani 1 2 d S . .
H22A H 0.4574 0.2768 0.0463 0.041 Uiso 1 1 d . . .
O23W O 0.5000 0.4131(6) -0.0070(6) 0.0364(18) Uiso 0.675(13) 2 d SP A 1
H23A H 0.4578 0.4325 -0.0306 0.055 Uiso 0.67 1 d P A 1
O23A O 0.5000 0.4444(12) -0.0689(13) 0.0364(18) Uiso 0.325(13) 2 d SP A 2
H23B H 0.4487 0.4465 -0.0596 0.055 Uiso 0.16 1 d P A 2
H23C H 0.5088 0.4638 -0.1164 0.055 Uiso 0.16 1 d P A 2
O24W O 0.5000 0.4608(4) 0.1248(4) 0.0369(14) Uani 1 2 d S . .
H24A H 0.4576 0.4875 0.1392 0.055 Uiso 1 1 d . . .
O25W O 0.1872(14) -0.0031(14) 0.5976(13) 0.102(5) Uiso 0.50 1 d P . .
H25A H 0.1874 0.0283 0.5561 0.153 Uiso 0.50 1 d P . .
H25B H 0.2280 -0.0353 0.5939 0.153 Uiso 0.50 1 d P . .

loop_
_atom_site_aniso_label
_atom_site_aniso_U_11
_atom_site_aniso_U_22
_atom_site_aniso_U_33
_atom_site_aniso_U_23
_atom_site_aniso_U_13
_atom_site_aniso_U_12
O1 0.036(2) 0.0191(16) 0.036(2) 0.0039(15) -0.0033(17) 0.0015(15)
C11 0.021(2) 0.0174(19) 0.036(3) -0.0038(19) 0.008(2) 0.0032(17)
C12 0.026(3) 0.023(2) 0.022(2) -0.0004(18) 0.0034(19) 0.0011(19)
C13 0.020(2) 0.027(2) 0.021(2) 0.0006(18) 0.0031(18) 0.0023(19)
C14 0.027(2) 0.0202(19) 0.021(2) 0.0013(17) 0.0057(19) 0.0024(18)
C15 0.029(2) 0.020(2) 0.021(2) -0.003(2) 0.005(2) -0.0004(18)
C16 0.026(2) 0.0146(19) 0.023(2) -0.0050(17) 0.000(2) 0.0039(18)
P1 0.0256(6) 0.0277(5) 0.0221(6) 0.0030(5) 0.0003(5) -0.0055(5)
O11 0.139(7) 0.038(2) 0.034(3) 0.007(2) 0.006(3) -0.028(3)
O12 0.042(3) 0.073(3) 0.112(5) 0.055(4) 0.048(3) 0.018(3)
O13 0.054(3) 0.053(3) 0.079(4) 0.022(3) -0.034(3) -0.021(3)
C1 0.020(2) 0.025(2) 0.026(3) -0.001(2) 0.003(2) 0.0028(17)
O2 0.029(2) 0.0221(16) 0.031(2) -0.0031(14) 0.0018(15) -0.0017(14)
C21 0.023(2) 0.021(2) 0.028(3) 0.0059(18) -0.0025(19) 0.0053(18)
C22 0.024(3) 0.022(2) 0.026(3) 0.008(2) 0.001(2) 0.0052(19)
C23 0.019(2) 0.027(2) 0.025(2) 0.0083(19) -0.0048(18) 0.0004(18)
C24 0.022(2) 0.0197(19) 0.027(2) 0.0037(18) -0.0098(19) 0.0011(18)
C25 0.022(2) 0.024(2) 0.025(2) 0.0054(19) -0.004(2) 0.0000(19)
C26 0.026(3) 0.022(2) 0.024(2) 0.0026(19) -0.001(2) 0.0050(19)
P2 0.0276(7) 0.0293(6) 0.0253(6) -0.0035(5) -0.0005(6) -0.0081(5)
O21 0.042(2) 0.033(2) 0.030(2) -0.0010(16) 0.0022(18) -0.0084(17)
O22 0.031(2) 0.050(2) 0.043(2) -0.009(2) -0.0094(19) -0.0099(19)
O23 0.039(2) 0.044(2) 0.034(2) -0.0109(18) 0.0078(18) -0.0142(19)
C2 0.030(4) 0.021(3) 0.016(3) 0.002(2) 0.000 0.000
C3 0.026(3) 0.015(3) 0.028(3) -0.003(3) 0.000 0.000
Na1 0.037(2) 0.050(2) 0.050(2) 0.0154(18) 0.000 0.000
Na2 0.0421(13) 0.0409(12) 0.0280(12) 0.0013(9) 0.0016(10) 0.0087(10)
Na3 0.0332(12) 0.0523(13) 0.0246(10) 0.0011(10) 0.0010(10) 0.0008(10)
O01 0.072(5) 0.038(3) 0.054(4) 0.002(3) 0.000 0.000
N01 0.022(4) 0.043(4) 0.046(4) 0.014(3) 0.000 0.000
C01 0.064(7) 0.043(5) 0.046(6) 0.010(4) 0.000 0.000
C02 0.040(5) 0.032(4) 0.045(5) 0.004(4) 0.000 0.000
C03 0.043(5) 0.048(5) 0.040(5) 0.012(4) 0.000 0.000
O01W 0.027(4) 0.049(5) 0.068(7) 0.010(5) -0.004(4) -0.001(4)
O02W 0.028(3) 0.047(3) 0.051(4) 0.005(3) 0.000 0.000
O03W 0.034(2) 0.055(3) 0.029(2) 0.0081(19) -0.0022(18) -0.013(2)
O04W 0.075(4) 0.065(4) 0.065(4) 0.032(3) 0.016(3) 0.027(3)
O05W 0.030(2) 0.0319(18) 0.0248(19) -0.0048(15) -0.0045(16) -0.0019(15)
O06W 0.047(3) 0.0313(19) 0.035(2) -0.0052(18) 0.002(2) -0.0021(17)
O07W 0.051(3) 0.045(2) 0.028(2) 0.0004(18) 0.002(2) -0.004(2)
O08W 0.106(7) 0.094(6) 0.139(9) -0.047(6) -0.046(6) 0.046(5)
O09W 0.037(2) 0.047(2) 0.029(2) -0.0080(18) 0.0023(19) -0.016(2)
O10W 0.035(3) 0.051(3) 0.023(3) 0.002(3) 0.000 0.000
O11W 0.046(3) 0.045(2) 0.030(2) 0.0088(19) -0.0120(19) -0.013(2)
O12W 0.159(10) 0.063(4) 0.125(8) 0.002(5) 0.069(8) -0.016(5)
O13W 0.090(4) 0.055(3) 0.039(3) 0.003(2) -0.003(3) -0.013(3)
O14W 0.088(5) 0.090(5) 0.086(5) -0.015(4) -0.003(4) 0.000(5)
O15W 0.074(5) 0.116(7) 0.144(10) -0.001(7) 0.004(6) -0.015(5)
O16W 0.058(4) 0.156(8) 0.084(5) 0.028(5) 0.011(4) 0.040(5)
O17W 0.21(2) 0.036(5) 0.20(2) 0.014(8) 0.000 0.000
O18W 0.015(2) 0.027(2) 0.024(3) -0.001(2) 0.000 0.000
O19W 0.025(3) 0.045(3) 0.045(4) 0.009(3) 0.000 0.000
O20W 0.075(7) 0.113(9) 0.083(7) -0.001(7) 0.000 0.000
O21W 0.047(4) 0.087(6) 0.044(4) -0.031(4) 0.000 0.000
O22W 0.022(2) 0.039(3) 0.021(2) -0.001(2) 0.000 0.000
O24W 0.020(3) 0.057(4) 0.034(3) 0.017(3) 0.000 0.000

loop_
_atom_type_symbol
_atom_type_description
_atom_type_scat_dispersion_real
_atom_type_scat_dispersion_imag
_atom_type_scat_source
C C 0.0033 0.0016 'International Tables Vol C Tables 4.2.6.8 and 6.1.1.4'
H H 0.0000 0.0000 'International Tables Vol C Tables 4.2.6.8 and 6.1.1.4'
N N 0.0061 0.0033 'International Tables Vol C Tables 4.2.6.8 and 6.1.1.4'
O O 0.0106 0.0060 'International Tables Vol C Tables 4.2.6.8 and 6.1.1.4'
Na Na 0.0362 0.0249 'International Tables Vol C Tables 4.2.6.8 and 6.1.1.4'
P P 0.1023 0.0942 'International Tables Vol C Tables 4.2.6.8 and 6.1.1.4'

loop_
_geom_angle_atom_site_label_1
_geom_angle_atom_site_label_2
_geom_angle_atom_site_label_3
_geom_angle
_geom_angle_site_symmetry_1
_geom_angle_site_symmetry_3
C11 O1 H1 109.5 . .
C16 C11 O1 119.0(5) . .
C16 C11 C12 123.0(5) . .
O1 C11 C12 118.0(5) . .
C11 C12 C13 118.1(5) . .
C11 C12 C1 122.8(4) . .
C13 C12 C1 119.1(5) . .
C14 C13 C12 120.2(5) . .
C14 C13 H13 119.9 . .
C12 C13 H13 119.9 . .
C15 C14 C13 118.7(5) . .
C15 C14 P1 121.0(4) . .
C13 C14 P1 120.3(4) . .
C14 C15 C16 122.6(5) . .
C14 C15 H15 118.7 . .
C16 C15 H15 118.7 . .
C11 C16 C15 117.2(5) . .
C11 C16 C3 122.5(5) . .
C15 C16 C3 120.1(5) . .
O11 P1 O13 114.4(4) . .
O11 P1 O12 109.7(5) . .
O13 P1 O12 108.7(4) . .
O11 P1 C14 108.2(3) . .
O13 P1 C14 108.5(3) . .
O12 P1 C14 107.1(3) . .
P1 O11 H11 109.5 . .
P1 O12 H12 109.5 . .
C12 C1 C26 114.1(4) . .
C12 C1 H1B 108.7 . .
C26 C1 H1B 108.7 . .
C12 C1 H1C 108.7 . .
C26 C1 H1C 108.7 . .
H1B C1 H1C 107.6 . .
C21 O2 H2 109.5 . .
O2 C21 C22 118.9(5) . .
O2 C21 C26 120.3(5) . .
C22 C21 C26 120.7(5) . .
C21 C22 C23 117.9(5) . .
C21 C22 C2 122.6(5) . .
C23 C22 C2 119.3(5) . .
C24 C23 C22 121.1(5) . .
C24 C23 H23 119.5 . .
C22 C23 H23 119.5 . .
C25 C24 C23 118.6(5) . .
C25 C24 P2 121.5(4) . .
C23 C24 P2 119.9(4) . .
C24 C25 C26 122.2(5) . .
C24 C25 H25 118.9 . .
C26 C25 H25 118.9 . .
C25 C26 C21 119.4(5) . .
C25 C26 C1 120.5(5) . .
C21 C26 C1 120.1(5) . .
O21 P2 O23 113.4(3) . .
O21 P2 O22 109.2(3) . .
O23 P2 O22 111.5(3) . .
O21 P2 C24 107.4(2) . .
O23 P2 C24 107.8(3) . .
O22 P2 C24 107.3(2) . .
P2 O21 H21 109.5 . .
P2 O22 H22 109.5 . .
C22 C2 C22 110.7(5) 4 .
C22 C2 H2A 109.5 4 .
C22 C2 H2A 109.5 . .
C22 C2 H2B 109.5 4 .
C22 C2 H2B 109.5 . .
H2A C2 H2B 108.1 . .
C16 C3 C16 108.4(6) . 4
C16 C3 H3A 110.0 . .
C16 C3 H3A 110.0 4 .
C16 C3 H3B 110.0 . .
C16 C3 H3B 110.0 4 .
H3A C3 H3B 108.4 . .
O01W Na1 O01W 26.0(5) . 4
O01W Na1 O02W 94.5(4) . .
O01W Na1 O02W 94.5(4) 4 .
O01W Na1 O01 160.9(3) . .
O01W Na1 O01 160.9(3) 4 .
O02W Na1 O01 99.5(3) . .
O01W Na1 O03W 77.8(3) . .
O01W Na1 O03W 103.6(3) 4 .
O02W Na1 O03W 83.92(16) . .
O01 Na1 O03W 90.82(14) . .
O01W Na1 O03W 103.6(3) . 4
O01W Na1 O03W 77.8(3) 4 4
O02W Na1 O03W 83.92(16) . 4
O01 Na1 O03W 90.82(14) . 4
O03W Na1 O03W 167.8(3) . 4
O01W Na1 C01 164.5(3) . .
O01W Na1 C01 164.5(3) 4 .
O02W Na1 C01 76.8(3) . .
O01 Na1 C01 22.7(3) . .
O03W Na1 C01 88.43(15) . .
O03W Na1 C01 88.43(15) 4 .
O01W Na1 O04W 82.6(3) . .
O01W Na1 O04W 94.3(3) 4 .
O02W Na1 O04W 153.08(13) . .
O01 Na1 O04W 79.0(2) . .
O03W Na1 O04W 69.29(18) . .
O03W Na1 O04W 122.8(2) 4 .
C01 Na1 O04W 99.2(2) . .
O01W Na1 O04W 94.3(3) . 4
O01W Na1 O04W 82.6(3) 4 4
O02W Na1 O04W 153.08(13) . 4
O01 Na1 O04W 79.0(2) . 4
O03W Na1 O04W 122.8(2) . 4
O03W Na1 O04W 69.29(18) 4 4
C01 Na1 O04W 99.2(2) . 4
O04W Na1 O04W 53.6(3) . 4
O01W Na1 Na2 128.7(3) . 4
O01W Na1 Na2 106.3(3) 4 4
O02W Na1 Na2 113.88(14) . 4
O01 Na1 Na2 55.99(11) . 4
O03W Na1 Na2 143.41(19) . 4
O03W Na1 Na2 43.91(12) 4 4
C01 Na1 Na2 66.83(15) . 4
O04W Na1 Na2 87.82(17) . 4
O04W Na1 Na2 43.26(12) 4 4
O01W Na1 Na2 106.3(3) . .
O01W Na1 Na2 128.7(3) 4 .
O02W Na1 Na2 113.88(14) . .
O01 Na1 Na2 55.99(11) . .
O03W Na1 Na2 43.91(12) . .
O03W Na1 Na2 143.41(19) 4 .
C01 Na1 Na2 66.83(15) . .
O04W Na1 Na2 43.26(12) . .
O04W Na1 Na2 87.82(17) 4 .
Na2 Na1 Na2 99.99(14) 4 .
O05W Na2 O03W 168.2(2) . .
O05W Na2 O06W 88.80(18) . .
O03W Na2 O06W 89.1(2) . .
O05W Na2 O04W 98.5(2) . .
O03W Na2 O04W 82.7(2) . .
O06W Na2 O04W 171.3(3) . .
O05W Na2 O07W 86.33(17) . .
O03W Na2 O07W 105.10(18) . .
O06W Na2 O07W 86.69(18) . .
O04W Na2 O07W 98.5(3) . .
O05W Na2 O01 87.9(2) . .
O03W Na2 O01 80.7(2) . .
O06W Na2 O01 93.06(19) . .
O04W Na2 O01 82.5(2) . .
O07W Na2 O01 174.2(2) . .
O05W Na2 Na1 125.81(15) . .
O03W Na2 Na1 45.01(14) . .
O06W Na2 Na1 111.22(16) . .
O04W Na2 Na1 60.5(2) . .
O07W Na2 Na1 141.83(16) . .
O01 Na2 Na1 43.32(19) . .
O05W Na2 Na3 93.73(13) . .
O03W Na2 Na3 92.75(15) . .
O06W Na2 Na3 43.74(12) . .
O04W Na2 Na3 139.5(2) . .
O07W Na2 Na3 43.87(13) . .
O01 Na2 Na3 136.62(16) . .
Na1 Na2 Na3 135.86(11) . .
O11W Na3 O09W 172.8(2) . .
O11W Na3 O08W 85.7(3) . .
O09W Na3 O08W 87.2(3) . .
O11W Na3 O06W 88.91(19) . .
O09W Na3 O06W 91.99(18) . .
O08W Na3 O06W 88.1(3) . .
O11W Na3 O07W 102.2(2) . .
O09W Na3 O07W 85.05(18) . .
O08W Na3 O07W 169.2(4) . .
O06W Na3 O07W 84.68(18) . .
O11W Na3 O10W 86.9(2) . .
O09W Na3 O10W 92.3(2) . .
O08W Na3 O10W 93.2(3) . .
O06W Na3 O10W 175.5(2) . .
O07W Na3 O10W 94.6(2) . .
O11W Na3 Na2 90.59(16) . .
O09W Na3 Na2 94.89(14) . .
O08W Na3 Na2 129.9(3) . .
O06W Na3 Na2 41.85(11) . .
O07W Na3 Na2 43.72(14) . .
O10W Na3 Na2 136.51(17) . .
C01 O01 Na1 110.6(8) . .
C01 O01 Na2 114.21(14) . 4
Na1 O01 Na2 80.69(18) . 4
C01 O01 Na2 114.21(14) . .
Na1 O01 Na2 80.69(18) . .
Na2 O01 Na2 131.5(3) 4 .
C01 N01 C03 118.8(9) . .
C01 N01 C02 124.4(9) . .
C03 N01 C02 116.8(7) . .
O01 C01 N01 126.1(11) . .
O01 C01 Na1 46.7(6) . .
N01 C01 Na1 172.8(8) . .
O01 C01 H01 116.9 . .
N01 C01 H01 116.9 . .
Na1 C01 H01 70.2 . .
N01 C02 H021 110.3 . .
N01 C02 H022 109.5 . .
H021 C02 H022 109.2 . .
N01 C03 H031 107.2 . .
N01 C03 H032 109.4 . .
H031 C03 H032 109.0 . .
O01W O01W Na1 77.0(2) 4 .
O01W O01W H01A 66.5 4 .
Na1 O01W H01A 109.5 . .
O01W O01W H01B 67.5 4 .
Na1 O01W H01B 109.6 . .
H01A O01W H01B 108.6 . .
Na1 O02W H02A 125.9 . .
Na2 O03W Na1 91.1(2) . .
Na2 O03W H03A 113.5 . .
Na1 O03W H03A 113.5 . .
Na2 O03W H03B 113.5 . .
Na1 O03W H03B 113.5 . .
H03A O03W H03B 110.8 . .
Na2 O04W Na1 76.2(2) . .
Na2 O04W H04A 110.4 . .
Na1 O04W H04A 98.1 . .
Na2 O04W H04B 102.2 . .
Na1 O04W H04B 158.6 . .
H04A O04W H04B 102.3 . .
Na2 O05W H05A 109.3 . .
Na2 O05W H05B 109.9 . .
H05A O05W H05B 109.9 . .
Na2 O06W Na3 94.41(17) . .
Na2 O06W H06A 116.9 . .
Na3 O06W H06A 112.7 . .
Na2 O06W H06B 117.2 . .
Na3 O06W H06B 107.6 . .
H06A O06W H06B 107.3 . .
Na2 O07W Na3 92.41(18) . .
Na2 O07W H07A 112.9 . .
Na3 O07W H07A 114.0 . .
Na2 O07W H07B 112.7 . .
Na3 O07W H07B 114.0 . .
H07A O07W H07B 109.9 . .
Na3 O08W H08A 107.8 . .
Na3 O08W H08B 110.9 . .
H08A O08W H08B 110.3 . .
Na3 O09W H09A 110.1 . .
Na3 O09W H09B 103.9 . .
H09A O09W H09B 110.4 . .
Na3 O10W Na3 130.5(3) 4_655 .
Na3 O10W H10A 103.2 4_655 .
Na3 O10W H10A 103.2 . .
Na3 O10W H10B 102.8 4_655 .
Na3 O10W H10B 102.8 . .
H10A O10W H10B 115.1 . .
Na3 O11W H11A 109.1 . .
Na3 O11W H11B 113.6 . .
H11A O11W H11B 108.1 . .
H12A O12W H12B 108.2 . .
H13A O13W H13B 107.0 . .
H14A O14W H14B 106.3 . .
H15A O15W H15B 106.5 . .
H16A O16W H16B 107.7 . .
H23A O23W H23B 15.4 . .
H23A O23A H23B 34.7 . .
H23A O23A H23C 143.0 . .
H23B O23A H23C 108.3 . .
H25A O25W H25B 108.4 . .

loop_
_geom_bond_atom_site_label_1
_geom_bond_atom_site_label_2
_geom_bond_distance
_geom_bond_site_symmetry_2
O1 C11 1.387(6) .
O1 H1 0.8500 .
C11 C16 1.357(8) .
C11 C12 1.407(8) .
C12 C13 1.414(7) .
C12 C1 1.505(7) .
C13 C14 1.402(8) .
C13 H13 0.9500 .
C14 C15 1.377(8) .
C14 P1 1.805(5) .
C15 C16 1.420(7) .
C15 H15 0.9500 .
C16 C3 1.515(6) .
P1 O11 1.493(6) .
P1 O13 1.495(5) .
P1 O12 1.542(6) .
O11 H11 0.8500 .
O12 H12 0.8500 .
C1 C26 1.534(7) .
C1 H1B 0.9900 .
C1 H1C 0.9900 .
O2 C21 1.353(6) .
O2 H2 0.8500 .
C21 C22 1.385(8) .
C21 C26 1.407(8) .
C22 C23 1.410(7) .
C22 C2 1.506(6) .
C23 C24 1.410(7) .
C23 H23 0.9500 .
C24 C25 1.357(8) .
C24 P2 1.823(5) .
C25 C26 1.369(8) .
C25 H25 0.9500 .
P2 O21 1.513(4) .
P2 O23 1.524(5) .
P2 O22 1.548(5) .
O21 H21 0.8500 .
O22 H22 0.8500 .
C2 C22 1.506(6) 4
C2 H2A 0.9900 .
C2 H2B 0.9900 .
C3 C16 1.515(6) 4
C3 H3A 0.9900 .
C3 H3B 0.9900 .
Na1 O01W 2.296(11) .
Na1 O01W 2.296(11) 4
Na1 O02W 2.335(9) .
Na1 O01 2.339(9) .
Na1 O03W 2.379(5) .
Na1 O03W 2.379(5) 4
Na1 C01 3.008(10) .
Na1 O04W 3.015(9) .
Na1 O04W 3.015(9) 4
Na1 Na2 3.364(4) 4
Na1 Na2 3.364(4) .
Na2 O05W 2.323(5) .
Na2 O03W 2.333(5) .
Na2 O06W 2.337(5) .
Na2 O04W 2.373(6) .
Na2 O07W 2.415(6) .
Na2 O01 2.826(4) .
Na2 Na3 3.492(4) .
Na3 O11W 2.332(5) .
Na3 O09W 2.352(5) .
Na3 O08W 2.419(8) .
Na3 O06W 2.421(5) .
Na3 O07W 2.422(5) .
Na3 O10W 2.503(4) .
O01 C01 1.241(13) .
O01 Na2 2.826(4) 4
N01 C01 1.288(12) .
N01 C03 1.463(14) .
N01 C02 1.518(12) .
C01 H01 0.9500 .
C02 H021 0.9601 .
C02 H022 0.9599 .
C03 H031 0.9599 .
C03 H032 0.9599 .
O01W O01W 1.031(19) 4
O01W H01A 0.8500 .
O01W H01B 0.8501 .
O02W H02A 0.8500 .
O03W H03A 0.9900 .
O03W H03B 0.9900 .
O04W H04A 0.8501 .
O04W H04B 0.8499 .
O05W H05A 0.8500 .
O05W H05B 0.8500 .
O06W H06A 0.8502 .
O06W H06B 0.8499 .
O07W H07A 0.8500 .
O07W H07B 0.8501 .
O08W H08A 0.8501 .
O08W H08B 0.8500 .
O09W H09A 0.8499 .
O09W H09B 0.8500 .
O10W Na3 2.503(4) 4_655
O10W H10A 0.8499 .
O10W H10B 0.8502 .
O11W H11A 0.8501 .
O11W H11B 0.8501 .
O12W H12A 0.8502 .
O12W H12B 0.8500 .
O13W H13A 0.8499 .
O13W H13B 0.8501 .
O14W H14A 0.8499 .
O14W H14B 0.8499 .
O15W H15A 0.8499 .
O15W H15B 0.8499 .
O16W H16A 0.8499 .
O16W H16B 0.8502 .
O17W H17A 0.8500 .
O18W H18A 0.8501 .
O19W H19A 0.8500 .
O20W H20A 0.8501 .
O21W H21A 0.8500 .
O22W H22A 0.8500 .
O23W H23A 0.8501 .
O23W H23B 1.3160 .
O23A H23A 0.9497 .
O23A H23B 0.8500 .
O23A H23C 0.8501 .
O24W H24A 0.8500 .
O25W H25A 0.8501 .
O25W H25B 0.8499 .

loop_
_geom_hbond_atom_site_label_D
_geom_hbond_atom_site_label_H
_geom_hbond_atom_site_label_A
_geom_hbond_distance_DH
_geom_hbond_distance_HA
_geom_hbond_distance_DA
_geom_hbond_angle_DHA
_geom_hbond_site_symmetry_A
O1 H1 O2 0.85 1.76 2.614(6) 178.5 .
O2 H2 O2 0.85 1.93 2.529(8) 126.1 4
O11 H11 O03W 0.85 2.29 2.759(9) 115.3 .
O11 H11 O11W 0.85 2.40 2.872(9) 115.8 .
O12 H12 O07W 0.85 2.64 3.449(10) 159.0 2_564
O21 H21 O09W 0.85 2.27 2.732(6) 114.2 .
O22 H22 O01W 0.85 2.25 2.742(11) 116.8 2_565
O22 H22 O15W 0.85 2.27 2.712(13) 112.7 .
O01W H01A O17W 0.85 2.62 3.428(17) 160.1 .
O01W H01B O18W 0.85 1.68 2.390(12) 139.2 .
O01W H01B O15W 0.85 2.24 2.686(18) 113.0 2_564
O01W H01B O15W 0.85 2.47 3.187(16) 142.8 3_464
O02W H02A O13 0.85 2.12 2.961(9) 172.7 .
O03W H03A O11 0.99 1.84 2.759(9) 154.0 .
O03W H03B O22 0.99 1.95 2.903(6) 161.1 2_564
O04W H04A O12W 0.85 1.86 2.707(10) 179.6 .
O04W H04B O14W 0.85 1.96 2.813(13) 179.4 2_565
O05W H05A O21 0.85 1.91 2.743(6) 165.5 .
O05W H05B O12 0.85 1.86 2.712(6) 175.2 2_565
O06W H06A O11 0.85 1.91 2.652(7) 145.6 .
O06W H06B O21 0.85 2.01 2.753(6) 145.1 .
O07W H07A O13 0.85 2.23 3.015(9) 153.0 2_565
O07W H07B O13W 0.85 1.94 2.783(8) 170.4 2_564
O08W H08A O08W 0.85 1.98 2.83(2) 175.0 4_655
O08W H08B O15W 0.85 2.01 2.768(19) 148.9 .
O09W H09A O21 0.85 1.93 2.732(6) 156.9 .
O09W H09B O13 0.85 1.93 2.779(7) 176.7 2_565
O10W H10A O19W 0.85 1.90 2.751(9) 179.4 2_565
O10W H10B O21W 0.85 1.93 2.783(9) 176.7 2_564
O11W H11A O11 0.85 2.06 2.872(9) 160.1 .
O11W H11B O23 0.85 1.92 2.766(6) 178.9 2_564
O12W H12A O22 0.85 1.80 2.652(11) 175.2 2_564
O12W H12B O17W 0.85 2.14 2.992(14) 178.9 .
O13W H13A O12W 0.85 2.45 3.277(16) 165.5 2_565
O13W H13B O23 0.85 1.83 2.655(7) 164.4 .
O14W H14A O12 0.85 1.71 2.560(12) 173.5 .
O14W H14B O22W 0.85 1.52 2.365(10) 173.5 .
O14W H14B O16W 0.85 2.64 3.078(14) 113.3 .
O15W H15A O22 0.85 1.87 2.712(13) 171.1 .
O15W H15B O18W 0.85 1.80 2.639(11) 170.5 2_565
O15W H15B O09W 0.85 2.63 3.103(12) 116.9 .
O16W H16A O08W 0.85 1.85 2.691(15) 171.7 .
O16W H16B O12 0.85 1.92 2.763(11) 171.2 .
O17W H17A O1 0.85 2.22 2.971(12) 147.1 1_565
O18W H18A O09W 0.85 1.50 2.332(5) 166.3 2_564
O19W H19A O13 0.85 1.87 2.723(7) 179.3 .
O20W H20A O13W 0.85 1.95 2.785(10) 166.0 .
O21W H21A O23 0.85 1.92 2.705(5) 152.8 .
O22W H22A O16W 0.85 1.52 2.341(10) 162.1 .
O23W H23A O05W 0.85 1.87 2.704(6) 167.1 2_564
O23A H23B O05W 0.85 1.59 2.424(5) 165.1 2_564
O23A H23C O01 0.85 1.87 2.70(2) 165.8 2_564
O24W H24A O11W 0.85 1.64 2.407(6) 148.3 .

loop_
_geom_torsion_atom_site_label_1
_geom_torsion_atom_site_label_2
_geom_torsion_atom_site_label_3
_geom_torsion_atom_site_label_4
_geom_torsion
_geom_torsion_site_symmetry_1
_geom_torsion_site_symmetry_4
C16 C11 C12 C13 -1.0(7) . .
O1 C11 C12 C13 -179.5(4) . .
C16 C11 C12 C1 178.2(5) . .
O1 C11 C12 C1 -0.3(7) . .
C11 C12 C13 C14 -2.4(7) . .
C1 C12 C13 C14 178.4(4) . .
C12 C13 C14 C15 2.4(7) . .
C12 C13 C14 P1 -178.1(4) . .
C13 C14 C15 C16 0.8(7) . .
P1 C14 C15 C16 -178.6(4) . .
O1 C11 C16 C15 -177.4(4) . .
C12 C11 C16 C15 4.0(7) . .
O1 C11 C16 C3 8.0(7) . .
C12 C11 C16 C3 -170.6(5) . .
C14 C15 C16 C11 -4.0(7) . .
C14 C15 C16 C3 170.8(5) . .
C15 C14 P1 O11 136.4(5) . .
C13 C14 P1 O11 -43.0(6) . .
C15 C14 P1 O13 11.8(6) . .
C13 C14 P1 O13 -167.6(5) . .
C15 C14 P1 O12 -105.3(5) . .
C13 C14 P1 O12 75.2(6) . .
C11 C12 C1 C26 -94.0(6) . .
C13 C12 C1 C26 85.2(6) . .
O2 C21 C22 C23 -177.0(4) . .
C26 C21 C22 C23 2.1(7) . .
O2 C21 C22 C2 -1.5(7) . .
C26 C21 C22 C2 177.6(5) . .
C21 C22 C23 C24 0.1(7) . .
C2 C22 C23 C24 -175.6(4) . .
C22 C23 C24 C25 -2.1(7) . .
C22 C23 C24 P2 177.7(4) . .
C23 C24 C25 C26 2.0(7) . .
P2 C24 C25 C26 -177.8(4) . .
C24 C25 C26 C21 0.1(8) . .
C24 C25 C26 C1 177.5(5) . .
O2 C21 C26 C25 176.8(5) . .
C22 C21 C26 C25 -2.2(7) . .
O2 C21 C26 C1 -0.6(7) . .
C22 C21 C26 C1 -179.7(5) . .
C12 C1 C26 C25 -94.2(6) . .
C12 C1 C26 C21 83.2(5) . .
C25 C24 P2 O21 48.7(5) . .
C23 C24 P2 O21 -131.1(4) . .
C25 C24 P2 O23 171.2(4) . .
C23 C24 P2 O23 -8.6(5) . .
C25 C24 P2 O22 -68.7(5) . .
C23 C24 P2 O22 111.5(4) . .
C21 C22 C2 C22 -86.7(6) . 4
C23 C22 C2 C22 88.7(6) . 4
C11 C16 C3 C16 94.1(6) . 4
C15 C16 C3 C16 -80.4(7) . 4
O01W Na1 Na2 O05W 138.2(3) . .
O01W Na1 Na2 O05W 123.2(4) 4 .
O02W Na1 Na2 O05W -119.1(2) . .
O01 Na1 Na2 O05W -33.8(3) . .
O03W Na1 Na2 O05W -170.3(3) . .
O03W Na1 Na2 O05W -5.4(4) 4 .
C01 Na1 Na2 O05W -56.6(3) . .
O04W Na1 Na2 O05W 78.6(2) . .
O04W Na1 Na2 O05W 44.4(2) 4 .
Na2 Na1 Na2 O05W 2.7(2) 4 .
O01W Na1 Na2 O03W -51.5(4) . .
O01W Na1 Na2 O03W -66.5(4) 4 .
O02W Na1 Na2 O03W 51.2(3) . .
O01 Na1 Na2 O03W 136.5(3) . .
O03W Na1 Na2 O03W 164.9(5) 4 .
C01 Na1 Na2 O03W 113.7(3) . .
O04W Na1 Na2 O03W -111.1(3) . .
O04W Na1 Na2 O03W -145.3(2) 4 .
Na2 Na1 Na2 O03W 173.0(2) 4 .
O01W Na1 Na2 O06W -117.2(3) . .
O01W Na1 Na2 O06W -132.2(4) 4 .
O02W Na1 Na2 O06W -14.5(3) . .
O01 Na1 Na2 O06W 70.8(3) . .
O03W Na1 Na2 O06W -65.7(2) . .
O03W Na1 Na2 O06W 99.2(4) 4 .
C01 Na1 Na2 O06W 48.0(2) . .
O04W Na1 Na2 O06W -176.8(2) . .
O04W Na1 Na2 O06W 149.01(19) 4 .
Na2 Na1 Na2 O06W 107.32(17) 4 .
O01W Na1 Na2 O04W 59.6(4) . .
O01W Na1 Na2 O04W 44.6(4) 4 .
O02W Na1 Na2 O04W 162.3(3) . .
O01 Na1 Na2 O04W -112.4(3) . .
O03W Na1 Na2 O04W 111.1(3) . .
O03W Na1 Na2 O04W -84.0(4) 4 .
C01 Na1 Na2 O04W -135.2(3) . .
O04W Na1 Na2 O04W -34.21(19) 4 .
Na2 Na1 Na2 O04W -75.9(2) 4 .
O01W Na1 Na2 O07W -4.0(4) . .
O01W Na1 Na2 O07W -19.0(5) 4 .
O02W Na1 Na2 O07W 98.7(3) . .
O01 Na1 Na2 O07W -176.0(3) . .
O03W Na1 Na2 O07W 47.5(3) . .
O03W Na1 Na2 O07W -147.6(4) 4 .
C01 Na1 Na2 O07W 161.2(3) . .
O04W Na1 Na2 O07W -63.6(3) . .
O04W Na1 Na2 O07W -97.8(3) 4 .
Na2 Na1 Na2 O07W -139.5(2) 4 .
O01W Na1 Na2 O01 172.0(4) . .
O01W Na1 Na2 O01 157.0(5) 4 .
O02W Na1 Na2 O01 -85.3(3) . .
O03W Na1 Na2 O01 -136.5(3) . .
O03W Na1 Na2 O01 28.4(4) 4 .
C01 Na1 Na2 O01 -22.8(3) . .
O04W Na1 Na2 O01 112.4(3) . .
O04W Na1 Na2 O01 78.2(2) 4 .
Na2 Na1 Na2 O01 36.5(2) 4 .
O01W Na1 Na2 Na3 -72.6(4) . .
O01W Na1 Na2 Na3 -87.7(4) 4 .
O02W Na1 Na2 Na3 30.0(3) . .
O01 Na1 Na2 Na3 115.4(3) . .
O03W Na1 Na2 Na3 -21.2(2) . .
O03W Na1 Na2 Na3 143.7(3) 4 .
C01 Na1 Na2 Na3 92.5(2) . .
O04W Na1 Na2 Na3 -132.2(2) . .
O04W Na1 Na2 Na3 -166.45(17) 4 .
Na2 Na1 Na2 Na3 151.86(10) 4 .
O05W Na2 Na3 O11W 172.07(18) . .
O03W Na2 Na3 O11W 1.9(2) . .
O06W Na2 Na3 O11W 87.7(2) . .
O04W Na2 Na3 O11W -80.2(4) . .
O07W Na2 Na3 O11W -107.2(2) . .
O01 Na2 Na3 O11W 81.2(3) . .
Na1 Na2 Na3 O11W 16.7(2) . .
O05W Na2 Na3 O09W -3.17(17) . .
O03W Na2 Na3 O09W -173.36(18) . .
O06W Na2 Na3 O09W -87.5(2) . .
O04W Na2 Na3 O09W 104.6(3) . .
O07W Na2 Na3 O09W 77.6(2) . .
O01 Na2 Na3 O09W -94.1(3) . .
Na1 Na2 Na3 O09W -158.56(18) . .
O05W Na2 Na3 O08W 87.2(4) . .
O03W Na2 Na3 O08W -83.0(4) . .
O06W Na2 Na3 O08W 2.9(4) . .
O04W Na2 Na3 O08W -165.0(5) . .
O07W Na2 Na3 O08W 168.0(5) . .
O01 Na2 Na3 O08W -3.7(5) . .
Na1 Na2 Na3 O08W -68.2(4) . .
O05W Na2 Na3 O06W 84.4(2) . .
O03W Na2 Na3 O06W -85.8(2) . .
O04W Na2 Na3 O06W -167.9(4) . .
O07W Na2 Na3 O06W 165.1(3) . .
O01 Na2 Na3 O06W -6.5(3) . .
Na1 Na2 Na3 O06W -71.0(2) . .
O05W Na2 Na3 O07W -80.8(2) . .
O03W Na2 Na3 O07W 109.0(2) . .
O06W Na2 Na3 O07W -165.1(3) . .
O04W Na2 Na3 O07W 27.0(4) . .
O01 Na2 Na3 O07W -171.7(3) . .
Na1 Na2 Na3 O07W 123.8(2) . .
O05W Na2 Na3 O10W -101.8(3) . .
O03W Na2 Na3 O10W 88.0(3) . .
O06W Na2 Na3 O10W 173.9(3) . .
O04W Na2 Na3 O10W 6.0(4) . .
O07W Na2 Na3 O10W -21.0(3) . .
O01 Na2 Na3 O10W 167.4(4) . .
Na1 Na2 Na3 O10W 102.9(3) . .
O01W Na1 O01 C01 -136.6(10) . .
O01W Na1 O01 C01 136.6(10) 4 .
O02W Na1 O01 C01 0.000(2) . .
O03W Na1 O01 C01 -83.97(16) . .
O03W Na1 O01 C01 83.97(16) 4 .
O04W Na1 O01 C01 -152.68(13) . .
O04W Na1 O01 C01 152.68(13) 4 .
Na2 Na1 O01 C01 112.48(13) 4 .
Na2 Na1 O01 C01 -112.48(13) . .
O01W Na1 O01 Na2 110.9(10) . 4
O01W Na1 O01 Na2 24.2(11) 4 4
O02W Na1 O01 Na2 -112.48(13) . 4
O03W Na1 O01 Na2 163.6(2) . 4
O03W Na1 O01 Na2 -28.5(2) 4 4
C01 Na1 O01 Na2 -112.48(13) . 4
O04W Na1 O01 Na2 94.85(19) . 4
O04W Na1 O01 Na2 40.20(17) 4 4
Na2 Na1 O01 Na2 135.0(3) . 4
O01W Na1 O01 Na2 -24.1(11) . .
O01W Na1 O01 Na2 -110.9(10) 4 .
O02W Na1 O01 Na2 112.48(13) . .
O03W Na1 O01 Na2 28.5(2) . .
O03W Na1 O01 Na2 -163.6(2) 4 .
C01 Na1 O01 Na2 112.48(13) . .
O04W Na1 O01 Na2 -40.20(17) . .
O04W Na1 O01 Na2 -94.85(19) 4 .
Na2 Na1 O01 Na2 -135.0(3) 4 .
O05W Na2 O01 C01 -98.4(8) . .
O03W Na2 O01 C01 78.9(8) . .
O06W Na2 O01 C01 -9.7(8) . .
O04W Na2 O01 C01 162.7(8) . .
O07W Na2 O01 C01 -97(2) . .
Na1 Na2 O01 C01 108.5(9) . .
Na3 Na2 O01 C01 -5.2(9) . .
O05W Na2 O01 Na1 153.2(2) . .
O03W Na2 O01 Na1 -29.5(2) . .
O06W Na2 O01 Na1 -118.1(2) . .
O04W Na2 O01 Na1 54.3(3) . .
O07W Na2 O01 Na1 154(2) . .
Na3 Na2 O01 Na1 -113.6(2) . .
O05W Na2 O01 Na2 84.5(4) . 4
O03W Na2 O01 Na2 -98.2(5) . 4
O06W Na2 O01 Na2 173.2(4) . 4
O04W Na2 O01 Na2 -14.4(5) . 4
O07W Na2 O01 Na2 86(2) . 4
Na1 Na2 O01 Na2 -68.6(4) . 4
Na3 Na2 O01 Na2 177.7(2) . 4
Na1 O01 C01 N01 180.000(2) . .
Na2 O01 C01 N01 -91.2(5) 4 .
Na2 O01 C01 N01 91.2(5) . .
Na2 O01 C01 Na1 88.8(5) 4 .
Na2 O01 C01 Na1 -88.8(5) . .
C03 N01 C01 O01 0.000(3) . .
C02 N01 C01 O01 180.000(2) . .
C03 N01 C01 Na1 0.000(14) . .
C02 N01 C01 Na1 180.000(12) . .
O01W Na1 C01 O01 123.0(14) . .
O01W Na1 C01 O01 -123.0(14) 4 .
O02W Na1 C01 O01 180.000(2) . .
O03W Na1 C01 O01 95.88(16) . .
O03W Na1 C01 O01 -95.88(16) 4 .
O04W Na1 C01 O01 27.16(13) . .
O04W Na1 C01 O01 -27.16(13) 4 .
Na2 Na1 C01 O01 -56.43(10) 4 .
Na2 Na1 C01 O01 56.43(10) . .
O01W Na1 C01 N01 123.0(14) . .
O01W Na1 C01 N01 -123.0(14) 4 .
O02W Na1 C01 N01 180.000(12) . .
O01 Na1 C01 N01 0.000(11) . .
O03W Na1 C01 N01 95.88(16) . .
O03W Na1 C01 N01 -95.88(16) 4 .
O04W Na1 C01 N01 27.16(13) . .
O04W Na1 C01 N01 -27.16(13) 4 .
Na2 Na1 C01 N01 -56.43(10) 4 .
Na2 Na1 C01 N01 56.43(10) . .
O02W Na1 O01W O01W 91.04(9) . 4
O01 Na1 O01W O01W -131.8(10) . 4
O03W Na1 O01W O01W 173.82(17) . 4
O03W Na1 O01W O01W 6.23(17) 4 4
C01 Na1 O01W O01W 146.0(14) . 4
O04W Na1 O01W O01W -115.87(14) . 4
O04W Na1 O01W O01W -63.48(14) 4 4
Na2 Na1 O01W O01W -34.6(2) 4 4
Na2 Na1 O01W O01W -152.5(2) . 4
O05W Na2 O03W Na1 42.0(11) . .
O06W Na2 O03W Na1 121.8(2) . .
O04W Na2 O03W Na1 -55.0(2) . .
O07W Na2 O03W Na1 -151.84(19) . .
O01 Na2 O03W Na1 28.6(2) . .
Na3 Na2 O03W Na1 165.43(16) . .
O01W Na1 O03W Na2 129.8(4) . .
O01W Na1 O03W Na2 132.6(4) 4 .
O02W Na1 O03W Na2 -134.2(2) . .
O01 Na1 O03W Na2 -34.8(3) . .
O03W Na1 O03W Na2 -132.5(13) 4 .
C01 Na1 O03W Na2 -57.4(3) . .
O04W Na1 O03W Na2 43.12(17) . .
O04W Na1 O03W Na2 42.6(3) 4 .
Na2 Na1 O03W Na2 -11.6(4) 4 .
O05W Na2 O04W Na1 -126.50(16) . .
O03W Na2 O04W Na1 41.70(15) . .
O06W Na2 O04W Na1 20.1(16) . .
O07W Na2 O04W Na1 145.97(16) . .
O01 Na2 O04W Na1 -39.8(2) . .
Na3 Na2 O04W Na1 127.4(3) . .
O01W Na1 O04W Na2 -123.4(3) . .
O01W Na1 O04W Na2 -146.7(3) 4 .
O02W Na1 O04W Na2 -38.0(6) . .
O01 Na1 O04W Na2 51.34(16) . .
O03W Na1 O04W Na2 -43.78(17) . .
O03W Na1 O04W Na2 135.1(2) 4 .
C01 Na1 O04W Na2 40.99(19) . .
O04W Na1 O04W Na2 135.70(13) 4 .
Na2 Na1 O04W Na2 107.09(18) 4 .
O05W Na2 O06W Na3 -96.66(19) . .
O03W Na2 O06W Na3 94.91(19) . .
O04W Na2 O06W Na3 116.3(15) . .
O07W Na2 O06W Na3 -10.27(18) . .
O01 Na2 O06W Na3 175.5(2) . .
Na1 Na2 O06W Na3 135.05(15) . .
O11W Na3 O06W Na2 -92.1(2) . .
O09W Na3 O06W Na2 95.1(2) . .
O08W Na3 O06W Na2 -177.8(3) . .
O07W Na3 O06W Na2 10.27(18) . .
O10W Na3 O06W Na2 -71(3) . .
O05W Na2 O07W Na3 99.26(17) . .
O03W Na2 O07W Na3 -77.9(2) . .
O06W Na2 O07W Na3 10.24(18) . .
O04W Na2 O07W Na3 -162.7(2) . .
O01 Na2 O07W Na3 98(2) . .
Na1 Na2 O07W Na3 -110.6(2) . .
O11W Na3 O07W Na2 77.82(19) . .
O09W Na3 O07W Na2 -102.38(17) . .
O08W Na3 O07W Na2 -58.4(15) . .
O06W Na3 O07W Na2 -9.91(17) . .
O10W Na3 O07W Na2 165.68(19) . .
O11W Na3 O10W Na3 -100.1(4) . 4_655
O09W Na3 O10W Na3 72.7(4) . 4_655
O08W Na3 O10W Na3 -14.6(5) . 4_655
O06W Na3 O10W Na3 -122(3) . 4_655
O07W Na3 O10W Na3 157.9(3) . 4_655
Na2 Na3 O10W Na3 172.32(17) . 4_655
